data_4307561
loop_
_publ_author_name
'Shaun P. Green'
'Cameron Jones'
'Andreas Stasch'

_publ_section_title
;
Homo- and Heteroleptic Complexes of Four-Membered Group 13 Metal(I)
N-Heterocyclic Carbene Analogues with Group 10 Metal(0) Fragments
;
_journal_name_full 'Inorganic Chemistry'
_journal_page_first 11
_journal_page_last 13
_journal_paper_doi 10.1021/ic062057d
_journal_volume 46
_journal_year 2007
_chemical_formula_sum 'C132 H192 Ga3 N9 Pt'
_chemical_formula_weight 2309.20
_chemical_name_systematic
; 
 ? 
;
_space_group_IT_number 14
_symmetry_cell_setting monoclinic
_symmetry_space_group_name_Hall '-P 2yn'
_symmetry_space_group_name_H-M 'P 1 21/n 1'
_atom_sites_solution_hydrogens geom
_atom_sites_solution_primary direct
_atom_sites_solution_secondary difmap
_audit_creation_method SHELXL-97
_cell_angle_alpha 90.00
_cell_angle_beta 96.36(3)
_cell_angle_gamma 90.00
_cell_formula_units_Z 4
_cell_length_a 19.329(4)
_cell_length_b 33.357(7)
_cell_length_c 19.333(4)
_cell_measurement_temperature 150(2)
_cell_volume 12388(5)
_computing_structure_refinement 'SHELXL-97 (Sheldrick, 1997)'
_computing_structure_solution 'SHELXS-97 (Sheldrick, 1990)'
_diffrn_ambient_temperature 150(2)
_diffrn_measured_fraction_theta_full 0.995
_diffrn_measured_fraction_theta_max 0.995
_diffrn_measurement_device_type 'Nonius Kappa CCD'
_diffrn_radiation_monochromator graphite
_diffrn_radiation_source 'fine-focus sealed tube'
_diffrn_radiation_type MoK\a
_diffrn_radiation_wavelength 0.71073
_diffrn_reflns_av_R_equivalents 0.0486
_diffrn_reflns_av_sigmaI/netI 0.0441
_diffrn_reflns_limit_h_max 22
_diffrn_reflns_limit_h_min -22
_diffrn_reflns_limit_k_max 39
_diffrn_reflns_limit_k_min -37
_diffrn_reflns_limit_l_max 22
_diffrn_reflns_limit_l_min -22
_diffrn_reflns_number 71448
_diffrn_reflns_theta_full 25.00
_diffrn_reflns_theta_max 25.00
_diffrn_reflns_theta_min 2.91
_exptl_absorpt_coefficient_mu 1.821
_exptl_absorpt_correction_T_max 0.771
_exptl_absorpt_correction_T_min 0.611
_exptl_absorpt_correction_type multi-scan
_exptl_absorpt_process_details 'Sortav (Blessing, 1995)'
_exptl_crystal_colour orange
_exptl_crystal_density_diffrn 1.238
_exptl_crystal_density_method 'not measured'
_exptl_crystal_description block
_exptl_crystal_F_000 4872
_exptl_crystal_size_max 0.30
_exptl_crystal_size_mid 0.25
_exptl_crystal_size_min 0.15
_refine_diff_density_max 0.921
_refine_diff_density_min -1.187
_refine_diff_density_rms 0.071
_refine_ls_extinction_method none
_refine_ls_goodness_of_fit_ref 1.057
_refine_ls_hydrogen_treatment constr
_refine_ls_matrix_type full
_refine_ls_number_parameters 1328
_refine_ls_number_reflns 21681
_refine_ls_number_restraints 36
_refine_ls_restrained_S_all 1.174
_refine_ls_R_factor_all 0.0437
_refine_ls_R_factor_gt 0.0345
_refine_ls_shift/su_max 0.002
_refine_ls_shift/su_mean 0.000
_refine_ls_structure_factor_coef Fsqd
_refine_ls_weighting_details 'calc w=1/[\s^2^(Fo^2^)+(0.0232P)^2^+14.7404P] where P=(Fo^2^+2Fc^2^)/3'
_refine_ls_weighting_scheme calc
_refine_ls_wR_factor_gt 0.0761
_refine_ls_wR_factor_ref 0.0795
_reflns_number_gt 18868
_reflns_number_total 21681
_reflns_threshold_expression >2sigma(I)
_cod_data_source_file ic062057dsi20061027_072450.cif
_cod_data_source_block compound6
_cod_original_cell_volume 12389(4)
_cod_database_code 4307561

loop_
_symmetry_equiv_pos_as_xyz
'x, y, z'
'-x+1/2, y+1/2, -z+1/2'
'-x, -y, -z'
'x-1/2, -y-1/2, z-1/2'

loop_
_atom_site_label
_atom_site_type_symbol
_atom_site_fract_x
_atom_site_fract_y
_atom_site_fract_z
_atom_site_U_iso_or_equiv
_atom_site_adp_type
_atom_site_occupancy
_atom_site_symmetry_multiplicity
_atom_site_calc_flag
_atom_site_refinement_flags
_atom_site_disorder_assembly
_atom_site_disorder_group
Pt1 Pt 0.250937(6) 0.073304(4) 0.743165(7) 0.02576(5) Uani 1 1 d . . .
Ga1 Ga 0.362976(18) 0.097605(11) 0.744079(19) 0.02747(9) Uani 1 1 d . . .
Ga2 Ga 0.159163(18) 0.117702(11) 0.73925(2) 0.02829(9) Uani 1 1 d . . .
Ga3 Ga 0.226881(19) 0.005487(11) 0.74645(2) 0.03021(10) Uani 1 1 d . . .
N1 N 0.43224(14) 0.11484(9) 0.67860(14) 0.0277(6) Uani 1 1 d . . .
N2 N 0.45324(13) 0.12071(8) 0.79191(14) 0.0270(6) Uani 1 1 d . . .
N3 N 0.54408(13) 0.14241(9) 0.72380(15) 0.0303(7) Uani 1 1 d . . .
N4 N 0.10148(13) 0.14945(8) 0.80170(14) 0.0277(6) Uani 1 1 d . . .
N5 N 0.08056(14) 0.14950(8) 0.68738(14) 0.0279(6) Uani 1 1 d . . .
N6 N 0.00347(14) 0.18957(9) 0.75074(15) 0.0313(7) Uani 1 1 d . . .
N7 N 0.17695(14) -0.03966(8) 0.79079(15) 0.0292(7) Uani 1 1 d . . .
N8 N 0.24412(14) -0.04948(8) 0.70794(14) 0.0276(6) Uani 1 1 d . . .
N9 N 0.19271(14) -0.10855(8) 0.75486(15) 0.0286(6) Uani 1 1 d . . .
C1 C 0.47951(16) 0.12699(10) 0.73104(17) 0.0258(7) Uani 1 1 d . . .
C2 C 0.43845(17) 0.10273(11) 0.60898(18) 0.0309(8) Uani 1 1 d . . .
C3 C 0.39306(19) 0.12096(12) 0.55594(19) 0.0366(9) Uani 1 1 d . . .
C4 C 0.3955(2) 0.10848(14) 0.4873(2) 0.0473(11) Uani 1 1 d . . .
H4 H 0.3657 0.1208 0.4509 0.057 Uiso 1 1 calc R . .
C5 C 0.4403(2) 0.07865(14) 0.4715(2) 0.0531(12) Uani 1 1 d . . .
H5 H 0.4422 0.0710 0.4244 0.064 Uiso 1 1 calc R . .
C6 C 0.4825(2) 0.05987(13) 0.5237(2) 0.0497(11) Uani 1 1 d . . .
H6 H 0.5126 0.0390 0.5120 0.060 Uiso 1 1 calc R . .
C7 C 0.48229(19) 0.07075(11) 0.5938(2) 0.0372(9) Uani 1 1 d . . .
C8 C 0.33851(19) 0.15182(12) 0.5714(2) 0.0400(9) Uani 1 1 d . . .
H8 H 0.3454 0.1575 0.6225 0.048 Uiso 1 1 calc R . .
C9 C 0.3463(2) 0.19130(14) 0.5335(3) 0.0605(13) Uani 1 1 d . . .
H9A H 0.3406 0.1866 0.4831 0.091 Uiso 1 1 calc R . .
H9B H 0.3926 0.2025 0.5475 0.091 Uiso 1 1 calc R . .
H9C H 0.3106 0.2102 0.5454 0.091 Uiso 1 1 calc R . .
C10 C 0.2656(2) 0.13430(15) 0.5545(3) 0.0600(13) Uani 1 1 d . . .
H10A H 0.2309 0.1544 0.5639 0.090 Uiso 1 1 calc R . .
H10B H 0.2607 0.1106 0.5834 0.090 Uiso 1 1 calc R . .
H10C H 0.2586 0.1267 0.5052 0.090 Uiso 1 1 calc R . .
C11 C 0.5208(2) 0.04570(12) 0.6511(2) 0.0433(10) Uani 1 1 d . . .
H11 H 0.5316 0.0634 0.6927 0.052 Uiso 1 1 calc R . .
C12 C 0.4732(2) 0.01177(13) 0.6715(3) 0.0594(13) Uani 1 1 d . . .
H12A H 0.4299 0.0232 0.6848 0.089 Uiso 1 1 calc R . .
H12B H 0.4969 -0.0032 0.7109 0.089 Uiso 1 1 calc R . .
H12C H 0.4626 -0.0064 0.6319 0.089 Uiso 1 1 calc R . .
C13 C 0.5895(2) 0.02805(14) 0.6326(3) 0.0583(12) Uani 1 1 d . . .
H13A H 0.5799 0.0077 0.5963 0.088 Uiso 1 1 calc R . .
H13B H 0.6146 0.0157 0.6741 0.088 Uiso 1 1 calc R . .
H13C H 0.6181 0.0494 0.6157 0.088 Uiso 1 1 calc R . .
C14 C 0.46545(16) 0.14197(11) 0.85627(17) 0.0276(7) Uani 1 1 d . . .
C15 C 0.47965(19) 0.11884(12) 0.91738(19) 0.0380(9) Uani 1 1 d . . .
C16 C 0.4848(2) 0.13842(13) 0.9814(2) 0.0461(10) Uani 1 1 d . . .
H16 H 0.4947 0.1232 1.0229 0.055 Uiso 1 1 calc R . .
C17 C 0.4761(2) 0.17910(14) 0.9860(2) 0.0486(11) Uani 1 1 d . . .
H17 H 0.4796 0.1917 1.0303 0.058 Uiso 1 1 calc R . .
C18 C 0.4621(2) 0.20169(12) 0.9267(2) 0.0416(9) Uani 1 1 d . . .
H18 H 0.4564 0.2299 0.9303 0.050 Uiso 1 1 calc R . .
C19 C 0.45625(17) 0.18368(11) 0.86088(19) 0.0316(8) Uani 1 1 d . . .
C20 C 0.4859(3) 0.07372(13) 0.9144(2) 0.0585(13) Uani 1 1 d . . .
H20 H 0.4967 0.0663 0.8667 0.070 Uiso 1 1 calc R . .
C21 C 0.5448(3) 0.05727(18) 0.9670(3) 0.0880(19) Uani 1 1 d . . .
H21A H 0.5881 0.0717 0.9618 0.132 Uiso 1 1 calc R . .
H21B H 0.5514 0.0287 0.9583 0.132 Uiso 1 1 calc R . .
H21C H 0.5325 0.0610 1.0144 0.132 Uiso 1 1 calc R . .
C22 C 0.4166(3) 0.05426(15) 0.9261(3) 0.0806(18) Uani 1 1 d . . .
H22A H 0.4039 0.0620 0.9720 0.121 Uiso 1 1 calc R . .
H22B H 0.4210 0.0250 0.9239 0.121 Uiso 1 1 calc R . .
H22C H 0.3803 0.0633 0.8900 0.121 Uiso 1 1 calc R . .
C23 C 0.43483(19) 0.20885(11) 0.7964(2) 0.0367(9) Uani 1 1 d . . .
H23 H 0.4537 0.1954 0.7563 0.044 Uiso 1 1 calc R . .
C24 C 0.4640(2) 0.25148(12) 0.8011(2) 0.0497(11) Uani 1 1 d . . .
H24A H 0.4415 0.2667 0.8357 0.074 Uiso 1 1 calc R . .
H24B H 0.4549 0.2646 0.7556 0.074 Uiso 1 1 calc R . .
H24C H 0.5143 0.2505 0.8149 0.074 Uiso 1 1 calc R . .
C25 C 0.3555(2) 0.21029(13) 0.7803(2) 0.0495(11) Uani 1 1 d . . .
H25A H 0.3352 0.2222 0.8197 0.074 Uiso 1 1 calc R . .
H25B H 0.3375 0.1830 0.7723 0.074 Uiso 1 1 calc R . .
H25C H 0.3431 0.2265 0.7385 0.074 Uiso 1 1 calc R . .
C26 C 0.55519(18) 0.16302(12) 0.65750(19) 0.0353(9) Uani 1 1 d . . .
H26 H 0.5138 0.1561 0.6240 0.042 Uiso 1 1 calc R . .
C27 C 0.6181(2) 0.14871(13) 0.6235(2) 0.0479(10) Uani 1 1 d . . .
H27A H 0.6168 0.1191 0.6191 0.057 Uiso 1 1 calc R . .
H27B H 0.6613 0.1562 0.6531 0.057 Uiso 1 1 calc R . .
C28 C 0.6181(3) 0.16766(16) 0.5516(2) 0.0637(14) Uani 1 1 d . . .
H28A H 0.6600 0.1588 0.5307 0.076 Uiso 1 1 calc R . .
H28B H 0.5767 0.1583 0.5211 0.076 Uiso 1 1 calc R . .
C29 C 0.6172(2) 0.21296(15) 0.5553(2) 0.0548(12) Uani 1 1 d . . .
H29A H 0.6609 0.2225 0.5817 0.066 Uiso 1 1 calc R . .
H29B H 0.6146 0.2242 0.5077 0.066 Uiso 1 1 calc R . .
C30 C 0.5558(2) 0.22760(15) 0.5903(2) 0.0563(12) Uani 1 1 d . . .
H30A H 0.5121 0.2206 0.5611 0.068 Uiso 1 1 calc R . .
H30B H 0.5581 0.2571 0.5948 0.068 Uiso 1 1 calc R . .
C31 C 0.5554(3) 0.20880(13) 0.6624(2) 0.0535(12) Uani 1 1 d . . .
H31A H 0.5137 0.2179 0.6833 0.064 Uiso 1 1 calc R . .
H31B H 0.5971 0.2177 0.6929 0.064 Uiso 1 1 calc R . .
C32 C 0.59908(17) 0.13886(12) 0.78398(19) 0.0364(9) Uani 1 1 d . . .
H32 H 0.5744 0.1283 0.8230 0.044 Uiso 1 1 calc R . .
C33 C 0.6322(2) 0.17778(13) 0.8111(2) 0.0522(12) Uani 1 1 d . . .
H33A H 0.5954 0.1975 0.8185 0.063 Uiso 1 1 calc R . .
H33B H 0.6609 0.1890 0.7765 0.063 Uiso 1 1 calc R . .
C34 C 0.6777(2) 0.17022(16) 0.8798(3) 0.0667(14) Uani 1 1 d . . .
H34A H 0.6998 0.1957 0.8968 0.080 Uiso 1 1 calc R . .
H34B H 0.6483 0.1606 0.9151 0.080 Uiso 1 1 calc R . .
C35 C 0.7333(2) 0.13970(17) 0.8707(3) 0.0663(14) Uani 1 1 d . . .
H35A H 0.7609 0.1347 0.9161 0.080 Uiso 1 1 calc R . .
H35B H 0.7650 0.1503 0.8383 0.080 Uiso 1 1 calc R . .
C36 C 0.7013(2) 0.10084(16) 0.8424(3) 0.0632(14) Uani 1 1 d . . .
H36A H 0.6731 0.0890 0.8770 0.076 Uiso 1 1 calc R . .
H36B H 0.7387 0.0816 0.8348 0.076 Uiso 1 1 calc R . .
C37 C 0.6552(2) 0.10761(15) 0.7740(2) 0.0563(12) Uani 1 1 d . . .
H37A H 0.6329 0.0820 0.7579 0.068 Uiso 1 1 calc R . .
H37B H 0.6841 0.1170 0.7380 0.068 Uiso 1 1 calc R . .
C38 C 0.05895(16) 0.16395(10) 0.74678(17) 0.0261(7) Uani 1 1 d . . .
C39 C 0.08901(17) 0.14300(11) 0.87217(18) 0.0298(8) Uani 1 1 d . . .
C40 C 0.03020(18) 0.12127(11) 0.8897(2) 0.0363(9) Uani 1 1 d . . .
C41 C 0.0225(2) 0.11593(14) 0.9600(2) 0.0535(12) Uani 1 1 d . . .
H41 H -0.0176 0.1025 0.9726 0.064 Uiso 1 1 calc R . .
C42 C 0.0711(3) 0.12957(16) 1.0109(2) 0.0653(14) Uani 1 1 d . . .
H42 H 0.0639 0.1265 1.0585 0.078 Uiso 1 1 calc R . .
C43 C 0.1309(2) 0.14789(15) 0.9937(2) 0.0550(12) Uani 1 1 d . . .
H43 H 0.1656 0.1558 1.0297 0.066 Uiso 1 1 calc R . .
C44 C 0.14126(19) 0.15494(12) 0.92473(19) 0.0362(9) Uani 1 1 d . . .
C45 C -0.01848(19) 0.10036(12) 0.8345(2) 0.0423(10) Uani 1 1 d . . .
H45 H -0.0232 0.1178 0.7921 0.051 Uiso 1 1 calc R . .
C46 C -0.0918(2) 0.09297(16) 0.8551(3) 0.0677(14) Uani 1 1 d . . .
H46A H -0.0894 0.0731 0.8927 0.102 Uiso 1 1 calc R . .
H46B H -0.1219 0.0829 0.8148 0.102 Uiso 1 1 calc R . .
H46C H -0.1107 0.1181 0.8711 0.102 Uiso 1 1 calc R . .
C47 C 0.0129(3) 0.06078(15) 0.8149(3) 0.0710(15) Uani 1 1 d . . .
H47A H 0.0564 0.0658 0.7947 0.106 Uiso 1 1 calc R . .
H47B H -0.0199 0.0468 0.7808 0.106 Uiso 1 1 calc R . .
H47C H 0.0225 0.0441 0.8566 0.106 Uiso 1 1 calc R . .
C48 C 0.21030(18) 0.17229(11) 0.90828(19) 0.0360(9) Uani 1 1 d . . .
H48 H 0.2049 0.1813 0.8587 0.043 Uiso 1 1 calc R . .
C49 C 0.2667(2) 0.13993(13) 0.9168(2) 0.0498(11) Uani 1 1 d . . .
H49A H 0.2699 0.1290 0.9641 0.075 Uiso 1 1 calc R . .
H49B H 0.3116 0.1517 0.9087 0.075 Uiso 1 1 calc R . .
H49C H 0.2548 0.1184 0.8831 0.075 Uiso 1 1 calc R . .
C50 C 0.2337(2) 0.20826(13) 0.9543(2) 0.0542(12) Uani 1 1 d . . .
H50A H 0.1983 0.2294 0.9480 0.081 Uiso 1 1 calc R . .
H50B H 0.2779 0.2185 0.9412 0.081 Uiso 1 1 calc R . .
H50C H 0.2399 0.1999 1.0032 0.081 Uiso 1 1 calc R . .
C51 C 0.07005(16) 0.16451(11) 0.61822(18) 0.0294(8) Uani 1 1 d . . .
C52 C 0.08891(18) 0.20396(11) 0.60119(19) 0.0337(8) Uani 1 1 d . . .
C53 C 0.0770(2) 0.21633(13) 0.5319(2) 0.0456(10) Uani 1 1 d . . .
H53 H 0.0879 0.2430 0.5200 0.055 Uiso 1 1 calc R . .
C54 C 0.0498(2) 0.19048(14) 0.4808(2) 0.0550(12) Uani 1 1 d . . .
H54 H 0.0404 0.1997 0.4342 0.066 Uiso 1 1 calc R . .
C55 C 0.0359(2) 0.15116(14) 0.4967(2) 0.0475(11) Uani 1 1 d . . .
H55 H 0.0194 0.1333 0.4603 0.057 Uiso 1 1 calc R . .
C56 C 0.04566(18) 0.13722(11) 0.56488(19) 0.0345(8) Uani 1 1 d . . .
C57 C 0.12557(19) 0.23143(11) 0.6552(2) 0.0388(9) Uani 1 1 d . . .
H57 H 0.1070 0.2253 0.7003 0.047 Uiso 1 1 calc R . .
C58 C 0.2038(2) 0.22289(14) 0.6655(3) 0.0636(14) Uani 1 1 d . . .
H58A H 0.2115 0.1945 0.6766 0.095 Uiso 1 1 calc R . .
H58B H 0.2257 0.2393 0.7039 0.095 Uiso 1 1 calc R . .
H58C H 0.2242 0.2294 0.6228 0.095 Uiso 1 1 calc R . .
C59 C 0.1143(2) 0.27615(12) 0.6417(3) 0.0567(12) Uani 1 1 d . . .
H59A H 0.1365 0.2840 0.6006 0.085 Uiso 1 1 calc R . .
H59B H 0.1348 0.2914 0.6822 0.085 Uiso 1 1 calc R . .
H59C H 0.0643 0.2817 0.6336 0.085 Uiso 1 1 calc R . .
C60 C 0.03297(19) 0.09316(12) 0.5799(2) 0.0390(9) Uani 1 1 d . . .
H60 H 0.0339 0.0899 0.6315 0.047 Uiso 1 1 calc R . .
C61 C -0.0373(2) 0.07820(15) 0.5461(3) 0.0722(16) Uani 1 1 d . . .
H61A H -0.0392 0.0807 0.4954 0.108 Uiso 1 1 calc R . .
H61B H -0.0746 0.0942 0.5627 0.108 Uiso 1 1 calc R . .
H61C H -0.0432 0.0500 0.5584 0.108 Uiso 1 1 calc R . .
C62 C 0.0914(2) 0.06799(14) 0.5561(3) 0.0633(13) Uani 1 1 d . . .
H62A H 0.0933 0.0720 0.5061 0.095 Uiso 1 1 calc R . .
H62B H 0.0828 0.0396 0.5651 0.095 Uiso 1 1 calc R . .
H62C H 0.1358 0.0761 0.5817 0.095 Uiso 1 1 calc R . .
C63 C 0.00440(19) 0.21641(11) 0.81281(19) 0.0360(9) Uani 1 1 d . . .
H63 H 0.0413 0.2055 0.8481 0.043 Uiso 1 1 calc R . .
C64 C 0.0267(2) 0.25920(12) 0.7982(2) 0.0452(10) Uani 1 1 d . . .
H64A H -0.0083 0.2717 0.7634 0.054 Uiso 1 1 calc R . .
H64B H 0.0718 0.2587 0.7786 0.054 Uiso 1 1 calc R . .
C65 C 0.0337(2) 0.28435(13) 0.8653(2) 0.0515(11) Uani 1 1 d . . .
H65A H 0.0724 0.2737 0.8979 0.062 Uiso 1 1 calc R . .
H65B H 0.0451 0.3124 0.8540 0.062 Uiso 1 1 calc R . .
C66 C -0.0325(3) 0.28374(14) 0.8998(2) 0.0555(12) Uani 1 1 d . . .
H66A H -0.0703 0.2968 0.8691 0.067 Uiso 1 1 calc R . .
H66B H -0.0256 0.2990 0.9439 0.067 Uiso 1 1 calc R . .
C67 C -0.0530(2) 0.24115(14) 0.9147(2) 0.0542(12) Uani 1 1 d . . .
H67A H -0.0970 0.2413 0.9365 0.065 Uiso 1 1 calc R . .
H67B H -0.0165 0.2288 0.9479 0.065 Uiso 1 1 calc R . .
C68 C -0.0628(2) 0.21595(13) 0.8477(2) 0.0435(10) Uani 1 1 d . . .
H68A H -0.0748 0.1880 0.8590 0.052 Uiso 1 1 calc R . .
H68B H -0.1014 0.2271 0.8155 0.052 Uiso 1 1 calc R . .
C69 C -0.05388(18) 0.18975(12) 0.69209(19) 0.0393(9) Uani 1 1 d . . .
H69 H -0.0347 0.1753 0.6531 0.047 Uiso 1 1 calc R . .
C70 C -0.0742(2) 0.23082(13) 0.6634(2) 0.0484(11) Uani 1 1 d . . .
H70A H -0.0322 0.2453 0.6520 0.058 Uiso 1 1 calc R . .
H70B H -0.0956 0.2465 0.6989 0.058 Uiso 1 1 calc R . .
C71 C -0.1261(2) 0.22672(17) 0.5976(2) 0.0681(15) Uani 1 1 d . . .
H71A H -0.1411 0.2537 0.5808 0.082 Uiso 1 1 calc R . .
H71B H -0.1029 0.2135 0.5606 0.082 Uiso 1 1 calc R . .
C72 C -0.1895(2) 0.20240(19) 0.6119(2) 0.0740(17) Uani 1 1 d . . .
H72A H -0.2154 0.2170 0.6455 0.089 Uiso 1 1 calc R . .
H72B H -0.2208 0.1991 0.5681 0.089 Uiso 1 1 calc R . .
C73 C -0.1687(2) 0.16173(18) 0.6409(3) 0.0685(15) Uani 1 1 d . . .
H73A H -0.1465 0.1462 0.6057 0.082 Uiso 1 1 calc R . .
H73B H -0.2107 0.1470 0.6514 0.082 Uiso 1 1 calc R . .
C74 C -0.1182(2) 0.16560(15) 0.7070(2) 0.0553(12) Uani 1 1 d . . .
H74A H -0.1037 0.1386 0.7243 0.066 Uiso 1 1 calc R . .
H74B H -0.1416 0.1792 0.7436 0.066 Uiso 1 1 calc R . .
C75 C 0.20390(16) -0.06810(10) 0.75179(17) 0.0265(7) Uani 1 1 d . . .
C76 C 0.11681(17) -0.04076(10) 0.82743(18) 0.0295(8) Uani 1 1 d . . .
C77 C 0.04977(18) -0.04835(11) 0.79233(19) 0.0333(8) Uani 1 1 d . . .
C78 C -0.00675(19) -0.04813(12) 0.8318(2) 0.0416(10) Uani 1 1 d . . .
H78 H -0.0521 -0.0537 0.8097 0.050 Uiso 1 1 calc R . .
C79 C 0.0024(2) -0.04003(12) 0.9020(2) 0.0484(11) Uani 1 1 d . . .
H79 H -0.0365 -0.0408 0.9280 0.058 Uiso 1 1 calc R . .
C80 C 0.0670(2) -0.03087(12) 0.9347(2) 0.0452(10) Uani 1 1 d . . .
H80 H 0.0721 -0.0246 0.9830 0.054 Uiso 1 1 calc R . .
C81 C 0.12542(19) -0.03054(11) 0.8984(2) 0.0369(9) Uani 1 1 d . . .
C82 C 0.03837(19) -0.05384(12) 0.7137(2) 0.0382(9) Uani 1 1 d . . .
H82 H 0.0804 -0.0678 0.6996 0.046 Uiso 1 1 calc R . .
C83 C -0.0249(2) -0.07955(14) 0.6882(3) 0.0596(13) Uani 1 1 d . . .
H83A H -0.0219 -0.1053 0.7127 0.089 Uiso 1 1 calc R . .
H83B H -0.0258 -0.0842 0.6381 0.089 Uiso 1 1 calc R . .
H83C H -0.0675 -0.0656 0.6976 0.089 Uiso 1 1 calc R . .
C84 C 0.0331(3) -0.01367(14) 0.6767(2) 0.0568(12) Uani 1 1 d . . .
H84A H -0.0102 -0.0003 0.6858 0.085 Uiso 1 1 calc R . .
H84B H 0.0330 -0.0179 0.6266 0.085 Uiso 1 1 calc R . .
H84C H 0.0729 0.0031 0.6940 0.085 Uiso 1 1 calc R . .
C85 C 0.1962(2) -0.01892(14) 0.9349(2) 0.0486(11) Uani 1 1 d . . .
H85 H 0.2320 -0.0284 0.9051 0.058 Uiso 1 1 calc R . .
C86 C 0.2127(3) -0.03844(17) 1.0061(3) 0.0871(19) Uani 1 1 d . . .
H86A H 0.1835 -0.0265 1.0390 0.131 Uiso 1 1 calc R . .
H86B H 0.2619 -0.0341 1.0228 0.131 Uiso 1 1 calc R . .
H86C H 0.2035 -0.0673 1.0023 0.131 Uiso 1 1 calc R . .
C87 C 0.2026(3) 0.02610(16) 0.9403(3) 0.0823(17) Uani 1 1 d . . .
H87A H 0.1946 0.0379 0.8937 0.123 Uiso 1 1 calc R . .
H87B H 0.2494 0.0332 0.9616 0.123 Uiso 1 1 calc R . .
H87C H 0.1680 0.0365 0.9691 0.123 Uiso 1 1 calc R . .
C88 C 0.30318(17) -0.06549(10) 0.67926(19) 0.0299(8) Uani 1 1 d . . .
C89 C 0.30468(19) -0.06225(12) 0.6067(2) 0.0374(9) Uani 1 1 d . . .
C90 C 0.3611(2) -0.07863(13) 0.5774(2) 0.0460(10) Uani 1 1 d . . .
H90 H 0.3629 -0.0766 0.5286 0.055 Uiso 1 1 calc R . .
C91 C 0.4142(2) -0.09767(13) 0.6182(3) 0.0510(11) Uani 1 1 d . . .
H91 H 0.4509 -0.1100 0.5972 0.061 Uiso 1 1 calc R . .
C92 C 0.41438(19) -0.09885(12) 0.6892(2) 0.0453(10) Uani 1 1 d . . .
H92 H 0.4524 -0.1110 0.7168 0.054 Uiso 1 1 calc R . .
C93 C 0.35955(18) -0.08248(11) 0.7219(2) 0.0342(8) Uani 1 1 d . . .
C94 C 0.2480(2) -0.04009(14) 0.5616(2) 0.0510(11) Uani 1 1 d . . .
H94 H 0.2042 -0.0424 0.5845 0.061 Uiso 1 1 calc R . .
C95 C 0.2658(3) 0.00430(15) 0.5581(3) 0.0673(14) Uani 1 1 d . . .
H95A H 0.2726 0.0154 0.6053 0.101 Uiso 1 1 calc R . .
H95B H 0.2277 0.0185 0.5308 0.101 Uiso 1 1 calc R . .
H95C H 0.3087 0.0075 0.5359 0.101 Uiso 1 1 calc R . .
C96 C 0.2332(3) -0.05734(18) 0.4874(2) 0.0730(15) Uani 1 1 d . . .
H96A H 0.2723 -0.0512 0.4610 0.109 Uiso 1 1 calc R . .
H96B H 0.1906 -0.0453 0.4642 0.109 Uiso 1 1 calc R . .
H96C H 0.2273 -0.0865 0.4900 0.109 Uiso 1 1 calc R . .
C97 C 0.3644(2) -0.08020(11) 0.8007(2) 0.0396(9) Uani 1 1 d . . .
H97 H 0.3160 -0.0823 0.8142 0.048 Uiso 1 1 calc R . .
C98 C 0.4075(2) -0.11411(13) 0.8380(3) 0.0578(12) Uani 1 1 d . . .
H98A H 0.3932 -0.1398 0.8165 0.087 Uiso 1 1 calc R . .
H98B H 0.3998 -0.1145 0.8872 0.087 Uiso 1 1 calc R . .
H98C H 0.4570 -0.1096 0.8340 0.087 Uiso 1 1 calc R . .
C99 C 0.3936(2) -0.03998(12) 0.8265(2) 0.0541(12) Uani 1 1 d . . .
H99A H 0.4425 -0.0380 0.8177 0.081 Uiso 1 1 calc R . .
H99B H 0.3904 -0.0376 0.8766 0.081 Uiso 1 1 calc R . .
H99C H 0.3668 -0.0184 0.8019 0.081 Uiso 1 1 calc R . .
C100 C 0.1703(2) -0.12622(11) 0.8194(2) 0.0397(9) Uani 1 1 d . . .
H100 H 0.1587 -0.1029 0.8486 0.048 Uiso 1 1 calc R . .
C101 C 0.2267(3) -0.14952(14) 0.8638(2) 0.0567(12) Uani 1 1 d . . .
H10D H 0.2376 -0.1743 0.8392 0.068 Uiso 1 1 calc R . .
H10E H 0.2695 -0.1331 0.8710 0.068 Uiso 1 1 calc R . .
C102 C 0.2032(4) -0.16028(17) 0.9341(3) 0.089(2) Uani 1 1 d . . .
H10F H 0.2401 -0.1760 0.9615 0.107 Uiso 1 1 calc R . .
H10G H 0.1956 -0.1354 0.9602 0.107 Uiso 1 1 calc R . .
C103 C 0.1369(4) -0.18433(19) 0.9252(4) 0.108(3) Uani 1 1 d . . .
H10H H 0.1210 -0.1895 0.9713 0.130 Uiso 1 1 calc R . .
H10I H 0.1457 -0.2105 0.9036 0.130 Uiso 1 1 calc R . .
C104 C 0.0806(4) -0.1620(2) 0.8797(4) 0.117(3) Uani 1 1 d . . .
H10J H 0.0686 -0.1371 0.9036 0.140 Uiso 1 1 calc R . .
H10K H 0.0383 -0.1789 0.8725 0.140 Uiso 1 1 calc R . .
C105 C 0.1044(2) -0.15123(15) 0.8082(3) 0.0661(14) Uani 1 1 d . . .
H10L H 0.1133 -0.1760 0.7826 0.079 Uiso 1 1 calc R . .
H10M H 0.0673 -0.1359 0.7803 0.079 Uiso 1 1 calc R . .
C106 C 0.20197(18) -0.13313(11) 0.69242(19) 0.0325(8) Uani 1 1 d . . .
H106 H 0.2296 -0.1154 0.6640 0.039 Uiso 1 1 calc R . .
C107 C 0.2466(2) -0.17002(13) 0.7051(2) 0.0467(10) Uani 1 1 d . . .
H10N H 0.2221 -0.1898 0.7317 0.056 Uiso 1 1 calc R . .
H10O H 0.2906 -0.1627 0.7335 0.056 Uiso 1 1 calc R . .
C108 C 0.2630(2) -0.18876(15) 0.6372(2) 0.0557(12) Uani 1 1 d . . .
H10P H 0.2942 -0.1706 0.6145 0.067 Uiso 1 1 calc R . .
H10Q H 0.2880 -0.2144 0.6474 0.067 Uiso 1 1 calc R . .
C109 C 0.1985(2) -0.19660(13) 0.5879(2) 0.0486(11) Uani 1 1 d . . .
H10R H 0.2122 -0.2057 0.5426 0.058 Uiso 1 1 calc R . .
H10S H 0.1712 -0.2183 0.6069 0.058 Uiso 1 1 calc R . .
C110 C 0.1538(2) -0.15998(13) 0.5767(2) 0.0560(12) Uani 1 1 d . . .
H11A H 0.1101 -0.1671 0.5477 0.067 Uiso 1 1 calc R . .
H11B H 0.1784 -0.1398 0.5509 0.067 Uiso 1 1 calc R . .
C111 C 0.1363(2) -0.14182(14) 0.6446(2) 0.0556(12) Uani 1 1 d . . .
H11C H 0.1099 -0.1167 0.6349 0.067 Uiso 1 1 calc R . .
H11D H 0.1067 -0.1606 0.6678 0.067 Uiso 1 1 calc R . .
C112 C 0.6155(2) -0.07256(18) 0.8278(3) 0.0663(14) Uani 1 1 d . . .
C113 C 0.6286(3) -0.1026(3) 0.8763(3) 0.096(2) Uani 1 1 d . . .
H113 H 0.6383 -0.0962 0.9242 0.115 Uiso 1 1 calc R . .
C114 C 0.6274(4) -0.1422(3) 0.8550(5) 0.122(3) Uani 1 1 d . . .
H114 H 0.6349 -0.1631 0.8885 0.147 Uiso 1 1 calc R . .
C115 C 0.6155(4) -0.1517(2) 0.7849(5) 0.106(2) Uani 1 1 d . . .
H115 H 0.6161 -0.1789 0.7704 0.127 Uiso 1 1 calc R . .
C116 C 0.6030(3) -0.12257(18) 0.7377(3) 0.0725(15) Uani 1 1 d . . .
H116 H 0.5944 -0.1290 0.6896 0.087 Uiso 1 1 calc R . .
C117 C 0.6028(2) -0.08334(17) 0.7592(3) 0.0630(13) Uani 1 1 d . . .
H117 H 0.5934 -0.0629 0.7252 0.076 Uiso 1 1 calc R . .
C118 C 0.6164(3) -0.0291(2) 0.8488(4) 0.108(2) Uani 1 1 d . . .
H11E H 0.6344 -0.0267 0.8980 0.162 Uiso 1 1 calc R . .
H11F H 0.5691 -0.0183 0.8415 0.162 Uiso 1 1 calc R . .
H11G H 0.6464 -0.0140 0.8204 0.162 Uiso 1 1 calc R . .
C119 C 0.6525(4) 0.3122(2) 0.7538(4) 0.095(2) Uani 1 1 d . . .
C120 C 0.7054(3) 0.2901(2) 0.7283(4) 0.106(2) Uani 1 1 d . . .
H120 H 0.7099 0.2876 0.6801 0.128 Uiso 1 1 calc R . .
C121 C 0.7495(3) 0.2727(3) 0.7778(4) 0.111(3) Uani 1 1 d . . .
H121 H 0.7857 0.2567 0.7627 0.133 Uiso 1 1 calc R . .
C122 C 0.7472(3) 0.2758(2) 0.8502(4) 0.100(2) Uani 1 1 d . . .
H122 H 0.7801 0.2623 0.8821 0.120 Uiso 1 1 calc R . .
C123 C 0.6967(4) 0.2987(2) 0.8727(4) 0.101(2) Uani 1 1 d . . .
H123 H 0.6939 0.3027 0.9209 0.121 Uiso 1 1 calc R . .
C124 C 0.6481(4) 0.3163(2) 0.8219(4) 0.099(2) Uani 1 1 d . . .
H124 H 0.6110 0.3316 0.8366 0.119 Uiso 1 1 calc R . .
C125 C 0.6042(6) 0.3278(3) 0.7016(6) 0.180(4) Uani 1 1 d U . .
H12D H 0.6191 0.3217 0.6559 0.271 Uiso 1 1 calc R . .
H12E H 0.6011 0.3569 0.7072 0.271 Uiso 1 1 calc R . .
H12F H 0.5585 0.3158 0.7050 0.271 Uiso 1 1 calc R . .
C126 C -0.2228(6) -0.0563(3) 0.6998(5) 0.069(3) Uiso 0.536(11) 1 d PD A 1
C127 C -0.2170(6) -0.0734(4) 0.7664(6) 0.079(3) Uiso 0.536(11) 1 d PD A 1
H127 H -0.2236 -0.1013 0.7733 0.095 Uiso 0.536(11) 1 calc PR A 1
C128 C -0.1996(7) -0.0450(4) 0.8266(8) 0.091(4) Uiso 0.536(11) 1 d PD A 1
H128 H -0.1950 -0.0530 0.8740 0.109 Uiso 0.536(11) 1 calc PR A 1
C129 C -0.1916(6) -0.0084(4) 0.8065(7) 0.081(4) Uiso 0.536(11) 1 d PD A 1
H129 H -0.1816 0.0106 0.8428 0.098 Uiso 0.536(11) 1 calc PR A 1
C130 C -0.1958(9) 0.0072(5) 0.7385(8) 0.126(6) Uiso 0.536(11) 1 d PD A 1
H130 H -0.1861 0.0347 0.7321 0.151 Uiso 0.536(11) 1 calc PR A 1
C131 C -0.2135(13) -0.0165(5) 0.6817(10) 0.130(7) Uiso 0.536(11) 1 d PD A 1
H131 H -0.2188 -0.0068 0.6352 0.156 Uiso 0.536(11) 1 calc PR A 1
C132 C -0.2385(12) -0.0756(6) 0.6303(9) 0.165(9) Uiso 0.536(11) 1 d PD A 1
H13D H -0.2856 -0.0682 0.6104 0.248 Uiso 0.536(11) 1 calc PR A 1
H13E H -0.2356 -0.1048 0.6356 0.248 Uiso 0.536(11) 1 calc PR A 1
H13F H -0.2048 -0.0666 0.5994 0.248 Uiso 0.536(11) 1 calc PR A 1
C133 C -0.2063(7) -0.0534(4) 0.7878(7) 0.068(4) Uiso 0.464(11) 1 d PD A 2
C134 C -0.1992(9) -0.0148(4) 0.7679(9) 0.098(5) Uiso 0.464(11) 1 d PD A 2
H134 H -0.1876 0.0055 0.8016 0.118 Uiso 0.464(11) 1 calc PR A 2
C135 C -0.2087(16) -0.0058(7) 0.7003(11) 0.138(9) Uiso 0.464(11) 1 d PD A 2
H135 H -0.2037 0.0213 0.6866 0.166 Uiso 0.464(11) 1 calc PR A 2
C136 C -0.2258(10) -0.0353(6) 0.6480(10) 0.124(7) Uiso 0.464(11) 1 d PD A 2
H136 H -0.2327 -0.0284 0.6001 0.149 Uiso 0.464(11) 1 calc PR A 2
C137 C -0.2320(13) -0.0738(6) 0.6698(13) 0.137(8) Uiso 0.464(11) 1 d PD A 2
H137 H -0.2446 -0.0943 0.6368 0.165 Uiso 0.464(11) 1 calc PR A 2
C138 C -0.2206(6) -0.0827(3) 0.7355(6) 0.054(3) Uiso 0.464(11) 1 d PD A 2
H138 H -0.2220 -0.1101 0.7488 0.065 Uiso 0.464(11) 1 calc PR A 2
C139 C -0.1972(8) -0.0688(4) 0.8581(6) 0.094(5) Uiso 0.464(11) 1 d PD A 2
H13G H -0.2426 -0.0711 0.8757 0.142 Uiso 0.464(11) 1 calc PR A 2
H13H H -0.1675 -0.0505 0.8879 0.142 Uiso 0.464(11) 1 calc PR A 2
H13I H -0.1752 -0.0953 0.8583 0.142 Uiso 0.464(11) 1 calc PR A 2

loop_
_atom_site_aniso_label
_atom_site_aniso_U_11
_atom_site_aniso_U_22
_atom_site_aniso_U_33
_atom_site_aniso_U_23
_atom_site_aniso_U_13
_atom_site_aniso_U_12
Pt1 0.02005(7) 0.02492(8) 0.03254(8) 0.00137(6) 0.00396(5) 0.00015(5)
Ga1 0.02165(18) 0.0302(2) 0.0308(2) -0.00099(16) 0.00401(15) -0.00325(15)
Ga2 0.02223(18) 0.0289(2) 0.0334(2) 0.00117(17) 0.00188(15) 0.00364(16)
Ga3 0.02481(19) 0.0250(2) 0.0411(2) 0.00183(17) 0.00479(16) -0.00086(16)
N1 0.0233(14) 0.0325(16) 0.0275(15) -0.0014(13) 0.0040(12) -0.0043(12)
N2 0.0228(14) 0.0313(17) 0.0266(15) -0.0001(13) 0.0012(12) -0.0010(12)
N3 0.0201(14) 0.0398(18) 0.0303(16) 0.0014(13) 0.0001(12) -0.0025(13)
N4 0.0208(14) 0.0324(17) 0.0294(15) 0.0010(13) 0.0002(12) 0.0039(12)
N5 0.0243(14) 0.0308(17) 0.0281(15) -0.0005(13) 0.0014(12) 0.0032(12)
N6 0.0253(15) 0.0378(18) 0.0290(16) -0.0049(14) -0.0046(12) 0.0083(13)
N7 0.0290(15) 0.0260(16) 0.0340(16) -0.0002(13) 0.0100(13) -0.0020(12)
N8 0.0256(14) 0.0266(16) 0.0309(16) 0.0014(13) 0.0050(12) 0.0002(12)
N9 0.0301(15) 0.0257(16) 0.0307(16) -0.0003(13) 0.0064(12) -0.0036(13)
C1 0.0195(16) 0.0250(18) 0.0324(19) 0.0013(15) 0.0006(14) 0.0003(14)
C2 0.0274(18) 0.037(2) 0.0295(19) -0.0056(16) 0.0084(15) -0.0099(16)
C3 0.0326(19) 0.049(2) 0.0281(19) -0.0013(17) 0.0048(16) -0.0082(17)
C4 0.046(2) 0.065(3) 0.031(2) -0.003(2) 0.0046(18) -0.008(2)
C5 0.061(3) 0.067(3) 0.034(2) -0.013(2) 0.014(2) -0.016(2)
C6 0.049(2) 0.048(3) 0.056(3) -0.017(2) 0.024(2) -0.008(2)
C7 0.036(2) 0.037(2) 0.041(2) -0.0067(18) 0.0140(17) -0.0099(17)
C8 0.035(2) 0.054(3) 0.030(2) 0.0012(18) 0.0005(16) -0.0011(18)
C9 0.050(3) 0.059(3) 0.074(3) 0.016(3) 0.015(2) -0.001(2)
C10 0.040(2) 0.069(3) 0.072(3) -0.005(3) 0.010(2) -0.008(2)
C11 0.039(2) 0.035(2) 0.058(3) -0.003(2) 0.0134(19) 0.0029(18)
C12 0.049(3) 0.046(3) 0.085(4) 0.011(3) 0.018(2) 0.006(2)
C13 0.044(2) 0.050(3) 0.083(4) -0.006(3) 0.017(2) 0.006(2)
C14 0.0215(16) 0.033(2) 0.0271(18) -0.0012(15) -0.0005(14) 0.0001(15)
C15 0.037(2) 0.042(2) 0.034(2) 0.0043(18) 0.0000(16) 0.0051(17)
C16 0.051(2) 0.055(3) 0.030(2) 0.0032(19) -0.0048(18) 0.007(2)
C17 0.052(3) 0.058(3) 0.034(2) -0.014(2) -0.0003(19) -0.006(2)
C18 0.045(2) 0.036(2) 0.044(2) -0.0106(19) 0.0050(18) -0.0061(18)
C19 0.0240(17) 0.035(2) 0.035(2) -0.0024(16) 0.0012(15) -0.0040(15)
C20 0.100(4) 0.042(3) 0.034(2) 0.008(2) 0.009(2) 0.021(3)
C21 0.122(5) 0.073(4) 0.069(4) 0.026(3) 0.010(3) 0.048(4)
C22 0.138(5) 0.042(3) 0.059(3) 0.003(3) -0.003(3) -0.022(3)
C23 0.040(2) 0.033(2) 0.037(2) 0.0018(17) 0.0044(17) 0.0066(17)
C24 0.053(3) 0.032(2) 0.065(3) 0.004(2) 0.013(2) 0.0038(19)
C25 0.044(2) 0.046(3) 0.054(3) 0.000(2) -0.010(2) 0.009(2)
C26 0.0231(17) 0.051(2) 0.032(2) 0.0031(18) 0.0031(15) -0.0080(17)
C27 0.044(2) 0.053(3) 0.049(3) -0.002(2) 0.018(2) -0.001(2)
C28 0.070(3) 0.084(4) 0.041(3) -0.006(2) 0.024(2) -0.013(3)
C29 0.047(2) 0.079(4) 0.038(2) 0.010(2) 0.0049(19) -0.020(2)
C30 0.049(3) 0.065(3) 0.055(3) 0.019(2) 0.006(2) -0.011(2)
C31 0.063(3) 0.046(3) 0.055(3) 0.013(2) 0.024(2) 0.002(2)
C32 0.0227(17) 0.051(2) 0.034(2) 0.0000(18) -0.0021(15) 0.0019(17)
C33 0.034(2) 0.055(3) 0.063(3) -0.009(2) -0.016(2) 0.000(2)
C34 0.051(3) 0.075(4) 0.066(3) -0.016(3) -0.028(2) 0.002(2)
C35 0.034(2) 0.101(4) 0.059(3) -0.001(3) -0.017(2) 0.011(3)
C36 0.044(3) 0.082(4) 0.061(3) 0.006(3) -0.008(2) 0.026(3)
C37 0.044(2) 0.064(3) 0.057(3) -0.005(2) -0.009(2) 0.017(2)
C38 0.0207(16) 0.0259(18) 0.0305(18) -0.0020(15) -0.0024(14) -0.0027(14)
C39 0.0276(18) 0.032(2) 0.0294(18) 0.0012(16) 0.0033(14) 0.0030(15)
C40 0.0274(18) 0.039(2) 0.043(2) 0.0016(18) 0.0079(16) -0.0010(16)
C41 0.044(2) 0.069(3) 0.051(3) 0.005(2) 0.021(2) -0.015(2)
C42 0.070(3) 0.093(4) 0.035(2) 0.006(2) 0.015(2) -0.025(3)
C43 0.055(3) 0.076(3) 0.033(2) 0.002(2) -0.0003(19) -0.020(2)
C44 0.033(2) 0.045(2) 0.0294(19) 0.0034(17) 0.0019(16) -0.0045(17)
C45 0.032(2) 0.041(2) 0.053(3) 0.006(2) 0.0030(18) -0.0068(18)
C46 0.035(2) 0.071(3) 0.097(4) 0.002(3) 0.006(2) -0.016(2)
C47 0.064(3) 0.052(3) 0.099(4) -0.019(3) 0.019(3) -0.019(3)
C48 0.0320(19) 0.044(2) 0.0307(19) 0.0055(17) -0.0025(16) -0.0089(17)
C49 0.043(2) 0.051(3) 0.055(3) 0.001(2) 0.004(2) -0.003(2)
C50 0.052(3) 0.049(3) 0.061(3) -0.002(2) 0.005(2) -0.011(2)
C51 0.0202(16) 0.037(2) 0.0304(19) 0.0001(16) 0.0003(14) 0.0051(15)
C52 0.0279(18) 0.034(2) 0.038(2) 0.0036(17) -0.0013(16) 0.0039(16)
C53 0.052(2) 0.039(2) 0.045(2) 0.009(2) 0.003(2) 0.003(2)
C54 0.070(3) 0.061(3) 0.032(2) 0.009(2) -0.001(2) 0.008(2)
C55 0.054(3) 0.054(3) 0.032(2) -0.005(2) -0.0048(19) 0.004(2)
C56 0.0320(19) 0.040(2) 0.0310(19) -0.0024(17) -0.0002(15) 0.0032(17)
C57 0.0322(19) 0.035(2) 0.048(2) 0.0004(18) -0.0009(17) -0.0017(17)
C58 0.034(2) 0.051(3) 0.100(4) -0.008(3) -0.015(2) -0.002(2)
C59 0.051(3) 0.037(2) 0.079(3) -0.003(2) -0.010(2) -0.003(2)
C60 0.041(2) 0.040(2) 0.035(2) -0.0064(18) -0.0006(17) -0.0038(18)
C61 0.046(3) 0.057(3) 0.110(5) -0.005(3) -0.007(3) -0.012(2)
C62 0.058(3) 0.048(3) 0.085(4) 0.003(3) 0.016(3) 0.009(2)
C63 0.0335(19) 0.040(2) 0.033(2) -0.0061(17) -0.0047(16) 0.0121(17)
C64 0.051(2) 0.046(3) 0.039(2) -0.0100(19) 0.0064(19) 0.006(2)
C65 0.069(3) 0.043(3) 0.042(2) -0.008(2) 0.004(2) 0.003(2)
C66 0.076(3) 0.054(3) 0.038(2) -0.008(2) 0.010(2) 0.017(2)
C67 0.068(3) 0.058(3) 0.039(2) -0.004(2) 0.015(2) 0.013(2)
C68 0.046(2) 0.048(3) 0.037(2) 0.0000(19) 0.0080(18) 0.0126(19)
C69 0.0275(19) 0.055(3) 0.033(2) -0.0107(19) -0.0073(16) 0.0124(18)
C70 0.043(2) 0.063(3) 0.037(2) 0.002(2) -0.0081(18) 0.019(2)
C71 0.053(3) 0.101(4) 0.045(3) 0.002(3) -0.015(2) 0.024(3)
C72 0.035(2) 0.141(5) 0.041(3) -0.009(3) -0.013(2) 0.024(3)
C73 0.024(2) 0.114(5) 0.066(3) -0.020(3) -0.006(2) 0.000(3)
C74 0.031(2) 0.074(3) 0.057(3) 0.001(2) -0.010(2) 0.003(2)
C75 0.0210(16) 0.031(2) 0.0267(17) -0.0003(15) -0.0009(13) -0.0004(14)
C76 0.0305(18) 0.0257(19) 0.0335(19) 0.0004(15) 0.0088(15) -0.0018(15)
C77 0.0331(19) 0.0267(19) 0.041(2) -0.0023(16) 0.0088(16) -0.0009(16)
C78 0.031(2) 0.039(2) 0.057(3) -0.002(2) 0.0149(18) -0.0026(17)
C79 0.045(2) 0.050(3) 0.056(3) 0.000(2) 0.029(2) -0.001(2)
C80 0.057(3) 0.045(2) 0.036(2) -0.0010(19) 0.020(2) -0.002(2)
C81 0.041(2) 0.033(2) 0.037(2) 0.0020(17) 0.0085(17) -0.0005(17)
C82 0.0287(19) 0.041(2) 0.044(2) -0.0073(19) 0.0034(16) -0.0006(17)
C83 0.054(3) 0.061(3) 0.061(3) -0.010(2) -0.010(2) -0.009(2)
C84 0.070(3) 0.057(3) 0.042(2) 0.002(2) -0.002(2) -0.007(2)
C85 0.046(2) 0.065(3) 0.035(2) -0.010(2) 0.0043(18) -0.005(2)
C86 0.100(4) 0.071(4) 0.080(4) 0.013(3) -0.032(3) -0.015(3)
C87 0.084(4) 0.069(4) 0.088(4) 0.004(3) -0.018(3) -0.030(3)
C88 0.0238(17) 0.0274(19) 0.039(2) -0.0025(16) 0.0057(15) -0.0023(14)
C89 0.032(2) 0.042(2) 0.040(2) -0.0032(18) 0.0095(17) -0.0092(17)
C90 0.044(2) 0.053(3) 0.044(2) -0.008(2) 0.0188(19) -0.007(2)
C91 0.041(2) 0.046(3) 0.070(3) -0.015(2) 0.025(2) 0.000(2)
C92 0.0257(19) 0.038(2) 0.073(3) -0.001(2) 0.0054(19) 0.0026(17)
C93 0.0271(18) 0.0260(19) 0.049(2) -0.0023(17) 0.0027(16) -0.0020(15)
C94 0.042(2) 0.076(3) 0.035(2) 0.010(2) 0.0093(18) 0.000(2)
C95 0.076(3) 0.071(4) 0.054(3) 0.012(3) 0.002(3) 0.018(3)
C96 0.070(3) 0.107(4) 0.041(3) 0.006(3) 0.000(2) -0.022(3)
C97 0.033(2) 0.037(2) 0.046(2) 0.0040(18) -0.0053(17) 0.0004(17)
C98 0.053(3) 0.048(3) 0.068(3) 0.009(2) -0.018(2) 0.001(2)
C99 0.066(3) 0.039(3) 0.052(3) 0.000(2) -0.017(2) 0.000(2)
C100 0.058(2) 0.026(2) 0.039(2) 0.0019(17) 0.0201(19) -0.0014(18)
C101 0.076(3) 0.053(3) 0.039(2) 0.012(2) 0.001(2) -0.008(2)
C102 0.170(7) 0.058(3) 0.042(3) 0.019(3) 0.023(3) 0.002(4)
C103 0.169(7) 0.069(4) 0.101(5) 0.042(4) 0.080(5) 0.012(5)
C104 0.111(5) 0.104(5) 0.152(7) 0.053(5) 0.089(5) 0.002(4)
C105 0.053(3) 0.058(3) 0.091(4) 0.027(3) 0.028(3) -0.006(2)
C106 0.0327(19) 0.031(2) 0.034(2) -0.0061(16) 0.0036(15) -0.0018(16)
C107 0.050(2) 0.047(3) 0.041(2) -0.009(2) -0.0060(19) 0.017(2)
C108 0.047(2) 0.063(3) 0.056(3) -0.022(2) 0.002(2) 0.019(2)
C109 0.059(3) 0.044(3) 0.042(2) -0.010(2) 0.004(2) 0.008(2)
C110 0.067(3) 0.047(3) 0.049(3) -0.017(2) -0.015(2) 0.010(2)
C111 0.045(2) 0.056(3) 0.061(3) -0.024(2) -0.015(2) 0.016(2)
C112 0.037(2) 0.087(4) 0.076(4) -0.016(3) 0.009(2) 0.001(2)
C113 0.087(4) 0.134(7) 0.067(4) 0.016(4) 0.004(3) 0.000(4)
C114 0.121(6) 0.110(7) 0.132(7) 0.055(6) 0.000(6) -0.005(5)
C115 0.093(5) 0.076(5) 0.145(7) 0.003(5) -0.009(5) -0.016(4)
C116 0.053(3) 0.077(4) 0.085(4) -0.005(3) -0.004(3) 0.001(3)
C117 0.047(3) 0.070(4) 0.071(3) -0.002(3) 0.002(2) 0.006(2)
C118 0.065(4) 0.118(6) 0.137(6) -0.059(5) -0.008(4) 0.014(4)
C119 0.104(5) 0.092(5) 0.084(5) 0.020(4) -0.016(4) -0.012(4)
C120 0.052(3) 0.142(7) 0.126(6) -0.037(5) 0.013(4) -0.011(4)
C121 0.064(4) 0.162(8) 0.106(6) -0.044(5) 0.003(4) 0.003(4)
C122 0.070(4) 0.122(6) 0.105(6) -0.006(5) -0.006(4) 0.001(4)
C123 0.094(5) 0.118(6) 0.092(5) -0.015(4) 0.015(4) 0.005(4)
C124 0.099(5) 0.100(5) 0.096(5) -0.004(4) 0.006(4) 0.020(4)
C125 0.195(7) 0.167(7) 0.174(7) 0.009(6) -0.003(6) 0.002(6)

loop_
_atom_type_symbol
_atom_type_description
_atom_type_scat_dispersion_real
_atom_type_scat_dispersion_imag
_atom_type_scat_source
C C 0.0033 0.0016 'International Tables Vol C Tables 4.2.6.8 and 6.1.1.4'
H H 0.0000 0.0000 'International Tables Vol C Tables 4.2.6.8 and 6.1.1.4'
N N 0.0061 0.0033 'International Tables Vol C Tables 4.2.6.8 and 6.1.1.4'
Ga Ga 0.2307 1.6083 'International Tables Vol C Tables 4.2.6.8 and 6.1.1.4'
Pt Pt -1.7033 8.3905 'International Tables Vol C Tables 4.2.6.8 and 6.1.1.4'

loop_
_geom_angle_atom_site_label_1
_geom_angle_atom_site_label_2
_geom_angle_atom_site_label_3
_geom_angle
_geom_angle_site_symmetry_1
_geom_angle_site_symmetry_3
_geom_angle_publ_flag
Ga2 Pt1 Ga1 119.47(2) . . ?
Ga2 Pt1 Ga3 118.232(18) . . ?
Ga1 Pt1 Ga3 122.295(14) . . ?
N1 Ga1 N2 65.37(11) . . ?
N1 Ga1 Pt1 141.15(8) . . ?
N2 Ga1 Pt1 153.21(8) . . ?
N5 Ga2 N4 65.78(11) . . ?
N5 Ga2 Pt1 152.25(8) . . ?
N4 Ga2 Pt1 141.89(8) . . ?
N8 Ga3 N7 65.65(11) . . ?
N8 Ga3 Pt1 146.73(8) . . ?
N7 Ga3 Pt1 147.60(8) . . ?
C1 N1 C2 132.4(3) . . ?
C1 N1 Ga1 93.2(2) . . ?
C2 N1 Ga1 129.9(2) . . ?
C1 N2 C14 129.9(3) . . ?
C1 N2 Ga1 92.8(2) . . ?
C14 N2 Ga1 129.4(2) . . ?
C1 N3 C26 118.7(3) . . ?
C1 N3 C32 118.0(3) . . ?
C26 N3 C32 123.3(3) . . ?
C38 N4 C39 130.5(3) . . ?
C38 N4 Ga2 92.6(2) . . ?
C39 N4 Ga2 130.7(2) . . ?
C38 N5 C51 130.3(3) . . ?
C38 N5 Ga2 93.0(2) . . ?
C51 N5 Ga2 132.2(2) . . ?
C38 N6 C69 118.4(3) . . ?
C38 N6 C63 118.3(3) . . ?
C69 N6 C63 123.2(3) . . ?
C75 N7 C76 130.1(3) . . ?
C75 N7 Ga3 93.1(2) . . ?
C76 N7 Ga3 132.9(2) . . ?
C75 N8 C88 127.4(3) . . ?
C75 N8 Ga3 93.2(2) . . ?
C88 N8 Ga3 130.9(2) . . ?
C75 N9 C106 118.4(3) . . ?
C75 N9 C100 119.3(3) . . ?
C106 N9 C100 122.3(3) . . ?
N2 C1 N1 108.6(3) . . ?
N2 C1 N3 125.6(3) . . ?
N1 C1 N3 125.7(3) . . ?
C3 C2 C7 120.9(3) . . ?
C3 C2 N1 117.0(3) . . ?
C7 C2 N1 121.8(3) . . ?
C4 C3 C2 118.6(4) . . ?
C4 C3 C8 118.9(4) . . ?
C2 C3 C8 122.4(3) . . ?
C5 C4 C3 121.0(4) . . ?
C4 C5 C6 120.2(4) . . ?
C5 C6 C7 121.7(4) . . ?
C6 C7 C2 117.5(4) . . ?
C6 C7 C11 120.6(4) . . ?
C2 C7 C11 121.4(3) . . ?
C9 C8 C3 112.5(3) . . ?
C9 C8 C10 111.5(4) . . ?
C3 C8 C10 109.9(3) . . ?
C7 C11 C13 114.2(4) . . ?
C7 C11 C12 109.5(3) . . ?
C13 C11 C12 109.6(3) . . ?
C19 C14 C15 120.1(3) . . ?
C19 C14 N2 122.4(3) . . ?
C15 C14 N2 117.1(3) . . ?
C16 C15 C14 118.4(4) . . ?
C16 C15 C20 120.1(4) . . ?
C14 C15 C20 121.4(3) . . ?
C17 C16 C15 121.6(4) . . ?
C16 C17 C18 120.2(4) . . ?
C17 C18 C19 120.8(4) . . ?
C18 C19 C14 118.9(3) . . ?
C18 C19 C23 119.7(3) . . ?
C14 C19 C23 121.2(3) . . ?
C15 C20 C22 110.0(4) . . ?
C15 C20 C21 112.7(4) . . ?
C22 C20 C21 110.3(4) . . ?
C19 C23 C24 113.6(3) . . ?
C19 C23 C25 111.1(3) . . ?
C24 C23 C25 109.7(3) . . ?
N3 C26 C27 115.1(3) . . ?
N3 C26 C31 114.0(3) . . ?
C27 C26 C31 110.0(3) . . ?
C26 C27 C28 110.1(4) . . ?
C29 C28 C27 111.7(4) . . ?
C30 C29 C28 110.9(4) . . ?
C29 C30 C31 111.0(4) . . ?
C30 C31 C26 110.7(4) . . ?
N3 C32 C33 116.1(3) . . ?
N3 C32 C37 114.1(3) . . ?
C33 C32 C37 110.4(3) . . ?
C32 C33 C34 109.9(4) . . ?
C35 C34 C33 111.1(4) . . ?
C34 C35 C36 110.7(4) . . ?
C35 C36 C37 111.2(4) . . ?
C36 C37 C32 110.1(4) . . ?
N5 C38 N4 108.6(3) . . ?
N5 C38 N6 125.6(3) . . ?
N4 C38 N6 125.7(3) . . ?
C44 C39 C40 120.0(3) . . ?
C44 C39 N4 117.6(3) . . ?
C40 C39 N4 122.0(3) . . ?
C41 C40 C39 118.2(4) . . ?
C41 C40 C45 120.2(3) . . ?
C39 C40 C45 121.2(3) . . ?
C42 C41 C40 121.4(4) . . ?
C41 C42 C43 120.2(4) . . ?
C42 C43 C44 121.3(4) . . ?
C43 C44 C39 118.4(3) . . ?
C43 C44 C48 119.2(3) . . ?
C39 C44 C48 122.2(3) . . ?
C40 C45 C47 110.0(3) . . ?
C40 C45 C46 114.3(4) . . ?
C47 C45 C46 109.3(4) . . ?
C44 C48 C49 109.9(3) . . ?
C44 C48 C50 112.7(3) . . ?
C49 C48 C50 109.2(3) . . ?
C52 C51 C56 120.1(3) . . ?
C52 C51 N5 122.2(3) . . ?
C56 C51 N5 117.4(3) . . ?
C53 C52 C51 118.6(3) . . ?
C53 C52 C57 120.0(3) . . ?
C51 C52 C57 121.2(3) . . ?
C54 C53 C52 121.0(4) . . ?
C53 C54 C55 120.3(4) . . ?
C54 C55 C56 121.3(4) . . ?
C55 C56 C51 118.3(4) . . ?
C55 C56 C60 119.7(3) . . ?
C51 C56 C60 121.9(3) . . ?
C52 C57 C59 115.4(3) . . ?
C52 C57 C58 111.1(3) . . ?
C59 C57 C58 109.0(3) . . ?
C62 C60 C56 109.5(3) . . ?
C62 C60 C61 110.2(4) . . ?
C56 C60 C61 112.9(3) . . ?
N6 C63 C64 113.0(3) . . ?
N6 C63 C68 114.4(3) . . ?
C64 C63 C68 111.2(3) . . ?
C63 C64 C65 110.8(3) . . ?
C66 C65 C64 111.5(4) . . ?
C65 C66 C67 110.5(4) . . ?
C66 C67 C68 111.4(4) . . ?
C63 C68 C67 109.6(3) . . ?
N6 C69 C70 114.9(3) . . ?
N6 C69 C74 113.8(3) . . ?
C70 C69 C74 111.2(3) . . ?
C69 C70 C71 110.0(4) . . ?
C72 C71 C70 111.3(4) . . ?
C73 C72 C71 111.2(4) . . ?
C72 C73 C74 110.8(4) . . ?
C73 C74 C69 110.1(4) . . ?
N7 C75 N8 108.0(3) . . ?
N7 C75 N9 126.5(3) . . ?
N8 C75 N9 125.5(3) . . ?
C81 C76 C77 120.9(3) . . ?
C81 C76 N7 117.6(3) . . ?
C77 C76 N7 121.3(3) . . ?
C78 C77 C76 117.8(3) . . ?
C78 C77 C82 120.6(3) . . ?
C76 C77 C82 121.5(3) . . ?
C79 C78 C77 121.0(4) . . ?
C80 C79 C78 120.7(4) . . ?
C79 C80 C81 121.1(4) . . ?
C80 C81 C76 118.4(4) . . ?
C80 C81 C85 120.3(4) . . ?
C76 C81 C85 121.3(3) . . ?
C84 C82 C77 111.0(3) . . ?
C84 C82 C83 109.5(4) . . ?
C77 C82 C83 114.3(3) . . ?
C87 C85 C81 110.4(4) . . ?
C87 C85 C86 110.8(4) . . ?
C81 C85 C86 113.6(4) . . ?
C93 C88 C89 120.8(3) . . ?
C93 C88 N8 121.5(3) . . ?
C89 C88 N8 117.6(3) . . ?
C90 C89 C88 118.5(4) . . ?
C90 C89 C94 120.4(4) . . ?
C88 C89 C94 121.0(3) . . ?
C91 C90 C89 120.9(4) . . ?
C92 C91 C90 120.3(4) . . ?
C91 C92 C93 121.4(4) . . ?
C92 C93 C88 117.8(4) . . ?
C92 C93 C97 120.4(3) . . ?
C88 C93 C97 121.6(3) . . ?
C89 C94 C95 110.3(4) . . ?
C89 C94 C96 113.6(4) . . ?
C95 C94 C96 109.9(4) . . ?
C93 C97 C99 110.7(3) . . ?
C93 C97 C98 113.8(3) . . ?
C99 C97 C98 109.5(3) . . ?
N9 C100 C105 114.6(3) . . ?
N9 C100 C101 114.7(3) . . ?
C105 C100 C101 109.7(3) . . ?
C102 C101 C100 110.9(4) . . ?
C103 C102 C101 111.0(5) . . ?
C102 C103 C104 110.6(5) . . ?
C103 C104 C105 111.6(5) . . ?
C100 C105 C104 109.2(5) . . ?
N9 C106 C107 115.9(3) . . ?
N9 C106 C111 115.7(3) . . ?
C107 C106 C111 111.7(3) . . ?
C106 C107 C108 111.4(3) . . ?
C109 C108 C107 112.4(3) . . ?
C110 C109 C108 111.9(4) . . ?
C109 C110 C111 112.3(4) . . ?
C106 C111 C110 110.7(4) . . ?
C117 C112 C113 117.9(6) . . ?
C117 C112 C118 120.6(6) . . ?
C113 C112 C118 121.6(6) . . ?
C112 C113 C114 119.9(7) . . ?
C113 C114 C115 120.2(7) . . ?
C116 C115 C114 120.1(7) . . ?
C115 C116 C117 119.5(6) . . ?
C112 C117 C116 122.5(6) . . ?
C124 C119 C120 122.1(7) . . ?
C124 C119 C125 124.2(9) . . ?
C120 C119 C125 113.6(8) . . ?
C121 C120 C119 114.2(7) . . ?
C120 C121 C122 126.0(7) . . ?
C123 C122 C121 117.8(7) . . ?
C122 C123 C124 117.5(7) . . ?
C119 C124 C123 122.2(7) . . ?
C131 C126 C127 128.4(12) . . ?
C131 C126 C132 101.9(12) . . ?
C127 C126 C132 129.7(13) . . ?
C126 C127 C128 116.1(12) . . ?
C129 C128 C127 112.6(13) . . ?
C128 C129 C130 129.2(13) . . ?
C131 C130 C129 121.4(14) . . ?
C130 C131 C126 112.2(14) . . ?
C134 C133 C138 118.1(12) . . ?
C134 C133 C139 126.9(15) . . ?
C138 C133 C139 114.9(12) . . ?
C135 C134 C133 119.0(16) . . ?
C134 C135 C136 122.5(18) . . ?
C137 C136 C135 117.0(18) . . ?
C138 C137 C136 120(2) . . ?
C137 C138 C133 122.8(13) . . ?

loop_
_geom_bond_atom_site_label_1
_geom_bond_atom_site_label_2
_geom_bond_distance
_geom_bond_site_symmetry_2
_geom_bond_publ_flag
Pt1 Ga2 2.3058(5) . ?
Pt1 Ga1 2.3108(6) . ?
Pt1 Ga3 2.3118(6) . ?
Ga1 N1 2.025(3) . ?
Ga1 N2 2.034(3) . ?
Ga2 N5 2.025(3) . ?
Ga2 N4 2.030(3) . ?
Ga3 N8 2.020(3) . ?
Ga3 N7 2.029(3) . ?
N1 C1 1.350(4) . ?
N1 C2 1.423(4) . ?
N2 C1 1.349(4) . ?
N2 C14 1.429(4) . ?
N3 C1 1.372(4) . ?
N3 C26 1.491(4) . ?
N3 C32 1.491(4) . ?
N4 C38 1.358(4) . ?
N4 C39 1.426(4) . ?
N5 C38 1.354(4) . ?
N5 C51 1.421(4) . ?
N6 C38 1.380(4) . ?
N6 C69 1.495(4) . ?
N6 C63 1.496(4) . ?
N7 C75 1.352(4) . ?
N7 C76 1.427(4) . ?
N8 C75 1.362(4) . ?
N8 C88 1.427(4) . ?
N9 C75 1.369(4) . ?
N9 C106 1.486(4) . ?
N9 C100 1.488(4) . ?
C2 C3 1.411(5) . ?
C2 C7 1.413(5) . ?
C3 C4 1.397(5) . ?
C3 C8 1.527(5) . ?
C4 C5 1.376(6) . ?
C5 C6 1.376(6) . ?
C6 C7 1.403(6) . ?
C7 C11 1.516(6) . ?
C8 C9 1.522(6) . ?
C8 C10 1.527(5) . ?
C11 C13 1.531(5) . ?
C11 C12 1.538(6) . ?
C14 C19 1.407(5) . ?
C14 C15 1.412(5) . ?
C15 C16 1.393(5) . ?
C15 C20 1.512(6) . ?
C16 C17 1.372(6) . ?
C17 C18 1.373(6) . ?
C18 C19 1.400(5) . ?
C19 C23 1.521(5) . ?
C20 C22 1.529(7) . ?
C20 C21 1.541(7) . ?
C23 C24 1.529(5) . ?
C23 C25 1.531(5) . ?
C26 C27 1.521(5) . ?
C26 C31 1.530(6) . ?
C27 C28 1.527(6) . ?
C28 C29 1.513(7) . ?
C29 C30 1.510(6) . ?
C30 C31 1.529(6) . ?
C32 C33 1.515(5) . ?
C32 C37 1.532(5) . ?
C33 C34 1.531(6) . ?
C34 C35 1.504(7) . ?
C35 C36 1.512(7) . ?
C36 C37 1.528(6) . ?
C39 C44 1.409(5) . ?
C39 C40 1.421(5) . ?
C40 C41 1.394(6) . ?
C40 C45 1.513(5) . ?
C41 C42 1.363(6) . ?
C42 C43 1.379(6) . ?
C43 C44 1.391(5) . ?
C44 C48 1.520(5) . ?
C45 C47 1.518(6) . ?
C45 C46 1.533(5) . ?
C48 C49 1.530(5) . ?
C48 C50 1.532(5) . ?
C51 C52 1.414(5) . ?
C51 C56 1.417(5) . ?
C52 C53 1.396(5) . ?
C52 C57 1.506(5) . ?
C53 C54 1.372(6) . ?
C54 C55 1.380(6) . ?
C55 C56 1.391(5) . ?
C56 C60 1.523(5) . ?
C57 C59 1.526(5) . ?
C57 C58 1.529(5) . ?
C60 C62 1.519(6) . ?
C60 C61 1.524(6) . ?
C63 C64 1.526(6) . ?
C63 C68 1.528(5) . ?
C64 C65 1.537(5) . ?
C65 C66 1.508(6) . ?
C66 C67 1.511(6) . ?
C67 C68 1.538(6) . ?
C69 C70 1.513(6) . ?
C69 C74 1.536(6) . ?
C70 C71 1.537(6) . ?
C71 C72 1.520(7) . ?
C72 C73 1.506(8) . ?
C73 C74 1.526(6) . ?
C76 C81 1.405(5) . ?
C76 C77 1.417(5) . ?
C77 C78 1.400(5) . ?
C77 C82 1.522(5) . ?
C78 C79 1.376(6) . ?
C79 C80 1.371(6) . ?
C80 C81 1.394(5) . ?
C81 C85 1.519(5) . ?
C82 C84 1.517(6) . ?
C82 C83 1.530(5) . ?
C85 C87 1.509(7) . ?
C85 C86 1.524(7) . ?
C88 C93 1.411(5) . ?
C88 C89 1.411(5) . ?
C89 C90 1.395(5) . ?
C89 C94 1.515(6) . ?
C90 C91 1.380(6) . ?
C91 C92 1.372(6) . ?
C92 C93 1.404(5) . ?
C93 C97 1.518(5) . ?
C94 C95 1.524(6) . ?
C94 C96 1.543(6) . ?
C97 C99 1.518(5) . ?
C97 C98 1.536(5) . ?
C100 C105 1.518(6) . ?
C100 C101 1.524(6) . ?
C101 C102 1.523(6) . ?
C102 C103 1.505(9) . ?
C103 C104 1.517(9) . ?
C104 C105 1.545(7) . ?
C106 C107 1.507(5) . ?
C106 C111 1.512(5) . ?
C107 C108 1.519(6) . ?
C108 C109 1.507(6) . ?
C109 C110 1.498(6) . ?
C110 C111 1.519(6) . ?
C112 C117 1.370(7) . ?
C112 C113 1.376(8) . ?
C112 C118 1.505(8) . ?
C113 C114 1.384(10) . ?
C114 C115 1.385(11) . ?
C115 C116 1.336(9) . ?
C116 C117 1.373(7) . ?
C119 C124 1.336(9) . ?
C119 C120 1.393(9) . ?
C119 C125 1.399(11) . ?
C120 C121 1.341(10) . ?
C121 C122 1.409(9) . ?
C122 C123 1.346(9) . ?
C123 C124 1.410(9) . ?
C126 C131 1.391(15) . ?
C126 C127 1.401(13) . ?
C126 C132 1.491(16) . ?
C127 C128 1.511(14) . ?
C128 C129 1.293(13) . ?
C129 C130 1.406(15) . ?
C130 C131 1.364(17) . ?
C133 C134 1.355(14) . ?
C133 C138 1.412(15) . ?
C133 C139 1.444(14) . ?
C134 C135 1.333(17) . ?
C135 C136 1.422(18) . ?
C136 C137 1.363(17) . ?
C137 C138 1.30(2) . ?
